data_1507803
loop_
_publ_author_name
'Podlesny, Erin E.'
'Kozlowski, Marisa C.'

_publ_section_title
;
 Structural reassignment of a marine metabolite from a binaphthalenetetrol
 to a tetrabrominated diphenyl ether.
;
_journal_issue 6
_journal_name_full 'Journal of natural products'
_journal_page_first 1125
_journal_page_last 1129
_journal_paper_doi 10.1021/np300141t
_journal_volume 75
_journal_year 2012
_chemical_formula_sum 'C23 H16 Cl2 O6'
_chemical_formula_weight 459.26
_space_group_IT_number 2
_symmetry_cell_setting triclinic
_symmetry_Int_Tables_number 2
_symmetry_space_group_name_Hall '-P 1'
_symmetry_space_group_name_H-M 'P -1'
_atom_sites_solution_hydrogens geom
_atom_sites_solution_primary direct
_audit_creation_method SHELXL-97
_cell_angle_alpha 70.4850(10)
_cell_angle_beta 73.3250(10)
_cell_angle_gamma 86.9450(10)
_cell_formula_units_Z 2
_cell_length_a 8.8157(3)
_cell_length_b 10.5756(3)
_cell_length_c 12.1409(4)
_cell_measurement_temperature 100(1)
_cell_volume 1020.89(6)
_computing_data_collection 'Bruker APEX2'
_computing_data_reduction 'Bruker SAINT'
_computing_structure_refinement 'SHELXL-97 (Sheldrick, 2008)'
_computing_structure_solution 'SHELXS-97 (Sheldrick, 2008)'
_diffrn_ambient_temperature 100(1)
_diffrn_measured_fraction_theta_full 0.991
_diffrn_measured_fraction_theta_max 0.991
_diffrn_measurement_device 'CCD Area Detector'
_diffrn_measurement_device_type 'Bruker APEXII'
_diffrn_measurement_method 'phi and omega scans'
_diffrn_radiation_monochromator graphite
_diffrn_radiation_source 'sealed tube'
_diffrn_radiation_type MoK\a
_diffrn_radiation_wavelength 0.71073
_diffrn_reflns_av_R_equivalents 0.0205
_diffrn_reflns_av_sigmaI/netI 0.0122
_diffrn_reflns_limit_h_max 10
_diffrn_reflns_limit_h_min -10
_diffrn_reflns_limit_k_max 12
_diffrn_reflns_limit_k_min -12
_diffrn_reflns_limit_l_max 14
_diffrn_reflns_limit_l_min -14
_diffrn_reflns_number 33038
_diffrn_reflns_theta_full 25.38
_diffrn_reflns_theta_max 25.38
_diffrn_reflns_theta_min 1.86
_exptl_absorpt_coefficient_mu 0.358
_exptl_absorpt_correction_T_max 0.7452
_exptl_absorpt_correction_T_min 0.7006
_exptl_absorpt_correction_type multi-scan
_exptl_absorpt_process_details '(SADABS; Sheldrick, 2007)'
_exptl_crystal_density_diffrn 1.494
_exptl_crystal_density_method 'not measured'
_exptl_crystal_F_000 472
_exptl_crystal_size_max 0.38
_exptl_crystal_size_mid 0.30
_exptl_crystal_size_min 0.20
_refine_diff_density_max 0.852
_refine_diff_density_min -0.285
_refine_diff_density_rms 0.066
_refine_ls_extinction_method none
_refine_ls_goodness_of_fit_ref 1.051
_refine_ls_hydrogen_treatment constr
_refine_ls_matrix_type full
_refine_ls_number_parameters 256
_refine_ls_number_reflns 3722
_refine_ls_number_restraints 0
_refine_ls_restrained_S_all 1.051
_refine_ls_R_factor_all 0.0650
_refine_ls_R_factor_gt 0.0611
_refine_ls_shift/su_max 0.000
_refine_ls_shift/su_mean 0.000
_refine_ls_structure_factor_coef Fsqd
_refine_ls_weighting_details 'calc w=1/[\s^2^(Fo^2^)+(0.0747P)^2^+1.4851P] where P=(Fo^2^+2Fc^2^)/3'
_refine_ls_weighting_scheme calc
_refine_ls_wR_factor_gt 0.1669
_refine_ls_wR_factor_ref 0.1695
_reflns_number_gt 3347
_reflns_number_total 3722
_reflns_threshold_expression >2sigma(I)
_cod_data_source_file np300141t_si_002.cif
_cod_data_source_block UP8006
_cod_depositor_comments
;
The following automatic conversions were performed:
'_atom_site_symetry_multiplicity' tag replaced with
'_atom_site_symmetry_multiplicity'.

Automatic conversion script
Id: cif_correct_tags 1440 2010-10-19 06:21:57Z saulius 
;
_cod_original_sg_symbol_H-M 'P -1       '
_cod_database_code 1507803

loop_
_symmetry_equiv_pos_as_xyz
'x, y, z'
'-x, -y, -z'

loop_
_atom_site_label
_atom_site_type_symbol
_atom_site_fract_x
_atom_site_fract_y
_atom_site_fract_z
_atom_site_U_iso_or_equiv
_atom_site_adp_type
_atom_site_occupancy
_atom_site_symmetry_multiplicity
_atom_site_calc_flag
_atom_site_refinement_flags
C1 C 0.6557(3) 0.3859(2) 0.0375(2) 0.0242(5) Uani 1 1 d .
C2 C 0.7311(3) 0.5038(2) -0.0542(2) 0.0288(5) Uani 1 1 d .
H2 H 0.7227 0.5253 -0.1329 0.038 Uiso 1 1 calc R
C3 C 0.8180(3) 0.5874(2) -0.0258(2) 0.0317(6) Uani 1 1 d .
H3 H 0.8648 0.6672 -0.0856 0.042 Uiso 1 1 calc R
C4 C 0.8366(3) 0.5545(2) 0.0898(2) 0.0288(6) Uani 1 1 d .
C5 C 0.9302(3) 0.6437(2) 0.1186(3) 0.0340(6) Uani 1 1 d .
C6 C 0.9519(3) 0.5978(3) 0.2485(3) 0.0363(6) Uani 1 1 d .
C7 C 0.8801(3) 0.4682(2) 0.3325(2) 0.0304(5) Uani 1 1 d .
H7 H 0.8971 0.4352 0.4090 0.040 Uiso 1 1 calc R
C8 C 0.7897(3) 0.3953(2) 0.3016(2) 0.0255(5) Uani 1 1 d .
H8 H 0.7416 0.3151 0.3598 0.034 Uiso 1 1 calc R
C9 C 0.7629(3) 0.4351(2) 0.1818(2) 0.0239(5) Uani 1 1 d .
C10 C 0.6666(3) 0.3539(2) 0.1573(2) 0.0214(5) Uani 1 1 d .
C11 C 0.5617(2) 0.2411(2) 0.25711(19) 0.0195(4) Uani 1 1 d .
C12 C 0.4378(3) 0.2748(2) 0.3446(2) 0.0197(4) Uani 1 1 d .
C13 C 0.3274(3) 0.1776(2) 0.4346(2) 0.0207(5) Uani 1 1 d .
H13 H 0.2468 0.2009 0.4921 0.028 Uiso 1 1 calc R
C14 C 0.3398(3) 0.0458(2) 0.43662(19) 0.0208(5) Uani 1 1 d .
H14 H 0.2650 -0.0193 0.4949 0.028 Uiso 1 1 calc R
C15 C 0.4615(3) 0.0092(2) 0.35352(19) 0.0190(4) Uani 1 1 d .
C16 C 0.4702(3) -0.1310(2) 0.3565(2) 0.0217(5) Uani 1 1 d .
C17 C 0.6160(3) -0.1685(2) 0.2693(2) 0.0218(5) Uani 1 1 d .
C18 C 0.7252(3) -0.0597(2) 0.1793(2) 0.0233(5) Uani 1 1 d .
H18 H 0.8106 -0.0787 0.1223 0.031 Uiso 1 1 calc R
C19 C 0.7046(3) 0.0675(2) 0.1772(2) 0.0220(5) Uani 1 1 d .
H19 H 0.7768 0.1340 0.1178 0.029 Uiso 1 1 calc R
C20 C 0.5749(2) 0.1071(2) 0.26326(19) 0.0184(4) Uani 1 1 d .
C21 C 0.5636(3) 0.3153(3) -0.1011(2) 0.0323(6) Uani 1 1 d .
H21a H 0.5179 0.3991 -0.1330 0.048 Uiso 1 1 calc R
H21b H 0.5007 0.2430 -0.0997 0.048 Uiso 1 1 calc R
H21c H 0.6695 0.3154 -0.1520 0.048 Uiso 1 1 calc R
C22 C 0.3271(3) 0.4491(2) 0.4254(2) 0.0277(5) Uani 1 1 d .
H22a H 0.2200 0.4330 0.4273 0.042 Uiso 1 1 calc R
H22b H 0.3461 0.5432 0.4083 0.042 Uiso 1 1 calc R
H22c H 0.3430 0.3992 0.5030 0.042 Uiso 1 1 calc R
O1 O 0.5676(2) 0.29758(16) 0.02042(14) 0.0270(4) Uani 1 1 d .
O2 O 0.9911(2) 0.75176(17) 0.0461(2) 0.0448(6) Uani 1 1 d .
O3 O 1.0271(2) 0.6706(2) 0.2750(2) 0.0519(6) Uani 1 1 d .
O4 O 0.43475(19) 0.40704(15) 0.33207(14) 0.0249(4) Uani 1 1 d .
O5 O 0.3681(2) -0.21824(16) 0.42276(16) 0.0320(4) Uani 1 1 d .
O6 O 0.6348(2) -0.28652(16) 0.27901(16) 0.0302(4) Uani 1 1 d .

loop_
_atom_site_aniso_label
_atom_site_aniso_U_11
_atom_site_aniso_U_22
_atom_site_aniso_U_33
_atom_site_aniso_U_23
_atom_site_aniso_U_13
_atom_site_aniso_U_12
C1 0.0246(11) 0.0167(10) 0.0241(11) -0.0046(9) -0.0001(9) 0.0065(8)
C2 0.0315(12) 0.0207(11) 0.0204(11) -0.0003(9) 0.0039(9) 0.0106(9)
C3 0.0275(12) 0.0152(11) 0.0325(13) 0.0008(10) 0.0107(10) 0.0036(9)
C4 0.0218(11) 0.0158(11) 0.0364(14) -0.0064(10) 0.0074(10) 0.0021(9)
C5 0.0199(11) 0.0168(11) 0.0526(16) -0.0117(11) 0.0088(11) 0.0015(9)
C6 0.0204(12) 0.0269(13) 0.0609(18) -0.0240(13) 0.0006(11) 0.0004(10)
C7 0.0235(12) 0.0272(12) 0.0407(14) -0.0167(11) -0.0036(10) 0.0029(9)
C8 0.0213(11) 0.0174(11) 0.0337(13) -0.0101(9) -0.0001(9) 0.0010(8)
C9 0.0210(11) 0.0141(10) 0.0285(12) -0.0064(9) 0.0038(9) 0.0028(8)
C10 0.0225(11) 0.0139(10) 0.0216(11) -0.0043(9) 0.0005(9) 0.0046(8)
C11 0.0209(10) 0.0172(10) 0.0179(10) -0.0036(8) -0.0042(8) 0.0010(8)
C12 0.0227(11) 0.0156(10) 0.0204(10) -0.0051(9) -0.0071(8) 0.0022(8)
C13 0.0191(10) 0.0220(11) 0.0186(10) -0.0064(9) -0.0021(8) 0.0016(8)
C14 0.0202(10) 0.0201(11) 0.0182(10) -0.0027(8) -0.0030(8) -0.0039(8)
C15 0.0241(11) 0.0168(10) 0.0155(10) -0.0030(8) -0.0075(8) 0.0005(8)
C16 0.0263(11) 0.0172(11) 0.0202(11) -0.0034(9) -0.0074(9) -0.0012(9)
C17 0.0284(12) 0.0181(11) 0.0231(11) -0.0073(9) -0.0133(9) 0.0032(9)
C18 0.0262(11) 0.0216(11) 0.0198(11) -0.0069(9) -0.0040(9) 0.0053(9)
C19 0.0239(11) 0.0176(10) 0.0195(10) -0.0018(9) -0.0037(9) 0.0005(8)
C20 0.0205(10) 0.0171(10) 0.0159(10) -0.0026(8) -0.0062(8) 0.0018(8)
C21 0.0428(14) 0.0316(13) 0.0192(11) -0.0064(10) -0.0081(10) 0.0108(11)
C22 0.0316(13) 0.0201(11) 0.0266(12) -0.0097(10) 0.0006(10) 0.0038(9)
O1 0.0354(9) 0.0224(8) 0.0190(8) -0.0038(7) -0.0057(7) 0.0047(7)
O2 0.0305(10) 0.0176(9) 0.0650(14) -0.0098(9) 0.0152(9) -0.0061(7)
O3 0.0390(11) 0.0382(11) 0.0840(17) -0.0308(11) -0.0113(11) -0.0096(9)
O4 0.0305(9) 0.0141(7) 0.0233(8) -0.0058(6) 0.0020(7) 0.0022(6)
O5 0.0397(10) 0.0178(8) 0.0300(9) -0.0045(7) 0.0001(8) -0.0068(7)
O6 0.0369(10) 0.0161(8) 0.0374(10) -0.0098(7) -0.0097(8) 0.0034(7)

loop_
_atom_type_symbol
_atom_type_description
_atom_type_scat_dispersion_real
_atom_type_scat_dispersion_imag
_atom_type_scat_source
C C 0.0033 0.0016 'International Tables Vol C Tables 4.2.6.8 and 6.1.1.4'
H H 0.0000 0.0000 'International Tables Vol C Tables 4.2.6.8 and 6.1.1.4'
O O 0.0106 0.0060 'International Tables Vol C Tables 4.2.6.8 and 6.1.1.4'
Cl Cl 0.1484 0.1585 'International Tables Vol C Tables 4.2.6.8 and 6.1.1.4'

loop_
_geom_angle_atom_site_label_1
_geom_angle_atom_site_label_2
_geom_angle_atom_site_label_3
_geom_angle
O1 C1 C2 124.2(2)
O1 C1 C10 115.28(19)
C2 C1 C10 120.5(2)
C3 C2 C1 119.2(2)
C2 C3 C4 121.3(2)
C3 C4 C9 119.7(2)
C3 C4 C5 120.8(2)
C9 C4 C5 119.5(2)
O2 C5 C4 123.5(3)
O2 C5 C6 118.5(2)
C4 C5 C6 118.0(2)
O3 C6 C7 123.3(3)
O3 C6 C5 119.2(3)
C7 C6 C5 117.5(2)
C8 C7 C6 121.1(3)
C7 C8 C9 123.5(2)
C10 C9 C4 119.9(2)
C10 C9 C8 119.9(2)
C4 C9 C8 120.2(2)
C9 C10 C1 119.2(2)
C9 C10 C11 121.8(2)
C1 C10 C11 118.7(2)
C20 C11 C12 118.84(19)
C20 C11 C10 123.42(19)
C12 C11 C10 117.63(18)
O4 C12 C13 123.86(19)
O4 C12 C11 114.76(18)
C13 C12 C11 121.37(19)
C14 C13 C12 118.8(2)
C15 C14 C13 121.2(2)
C14 C15 C20 120.16(19)
C14 C15 C16 120.03(19)
C20 C15 C16 119.78(19)
O5 C16 C15 123.7(2)
O5 C16 C17 118.51(19)
C15 C16 C17 117.75(18)
O6 C17 C18 123.4(2)
O6 C17 C16 119.0(2)
C18 C17 C16 117.58(18)
C19 C18 C17 121.1(2)
C18 C19 C20 123.4(2)
C11 C20 C15 119.58(19)
C11 C20 C19 120.51(19)
C15 C20 C19 119.91(19)
C1 O1 C21 118.80(18)
C12 O4 C22 119.02(17)

loop_
_geom_bond_atom_site_label_1
_geom_bond_atom_site_label_2
_geom_bond_distance
C1 O1 1.348(3)
C1 C2 1.404(3)
C1 C10 1.410(3)
C2 C3 1.383(4)
C3 C4 1.385(4)
C4 C9 1.412(3)
C4 C5 1.471(4)
C5 O2 1.221(3)
C5 C6 1.552(4)
C6 O3 1.216(3)
C6 C7 1.451(4)
C7 C8 1.342(3)
C8 C9 1.459(3)
C9 C10 1.392(3)
C10 C11 1.502(3)
C11 C20 1.395(3)
C11 C12 1.412(3)
C12 O4 1.355(3)
C12 C13 1.394(3)
C13 C14 1.385(3)
C14 C15 1.384(3)
C15 C20 1.413(3)
C15 C16 1.469(3)
C16 O5 1.219(3)
C16 C17 1.541(3)
C17 O6 1.221(3)
C17 C18 1.456(3)
C18 C19 1.340(3)
C19 C20 1.460(3)
C21 O1 1.435(3)
C22 O4 1.434(3)

loop_
_platon_squeeze_void_nr
_platon_squeeze_void_average_x
_platon_squeeze_void_average_y
_platon_squeeze_void_average_z
_platon_squeeze_void_volume
_platon_squeeze_void_count_electrons
_platon_squeeze_void_content
1 0.125 0.000 0.375 211 95 ' '

loop_
_cod_related_entry_id
_cod_related_entry_code
_cod_related_entry_database
1 30651930 ChemSpider
